data_1502991
loop_
_publ_author_name
'Gourdet, Benoit'
'Rudkin, Mairi E.'
'Lam, Hon Wai'

_publ_section_title
;
 Rhodium-catalyzed annulation of ynamides with bifunctional arylboron
 reagents.
;
_journal_issue 11
_journal_name_full 'Organic letters'
_journal_page_first 2554
_journal_page_last 2557
_journal_paper_doi 10.1021/ol100769p
_journal_volume 12
_journal_year 2010
_chemical_compound_source 'Mairi Rudkin'
_chemical_formula_moiety 'C21 H19 N O4'
_chemical_formula_sum 'C21 H19 N O4'
_chemical_formula_weight 349.37
_chemical_name_systematic
; 
 ? 
;
_space_group_IT_number 15
_symmetry_cell_setting monoclinic
_symmetry_space_group_name_Hall '-C 2yc'
_symmetry_space_group_name_H-M 'C 1 2/c 1'
_atom_sites_solution_hydrogens geom
_atom_sites_solution_primary direct
_atom_sites_solution_secondary difmap
_audit_creation_method SHELXL-97
_cell_angle_alpha 90.00
_cell_angle_beta 103.311(2)
_cell_angle_gamma 90.00
_cell_formula_units_Z 8
_cell_length_a 34.5215(10)
_cell_length_b 6.1850(2)
_cell_length_c 16.8548(5)
_cell_measurement_reflns_used 4666
_cell_measurement_temperature 150(2)
_cell_measurement_theta_max 26.38
_cell_measurement_theta_min 2.425
_cell_volume 3502.08(19)
_computing_cell_refinement Saint
_computing_data_reduction Saint
_computing_molecular_graphics Shelxp
_computing_publication_material 'Platon, encifer'
_computing_structure_refinement 'SHELXL-97 (Sheldrick, 2008)'
_computing_structure_solution 'Shelxs Sheldrick'
_diffrn_ambient_temperature 150(2)
_diffrn_measured_fraction_theta_full 0.995
_diffrn_measured_fraction_theta_max 0.995
_diffrn_measurement_device_type 'Bruker Smart Apex CCD'
_diffrn_measurement_method 'Phi and Omega scans'
_diffrn_radiation_monochromator graphite
_diffrn_radiation_source 'fine-focus sealed tube'
_diffrn_radiation_type MoK\a
_diffrn_radiation_wavelength 0.71073
_diffrn_reflns_av_R_equivalents 0.0370
_diffrn_reflns_av_sigmaI/netI 0.0331
_diffrn_reflns_limit_h_max 42
_diffrn_reflns_limit_h_min -41
_diffrn_reflns_limit_k_max 7
_diffrn_reflns_limit_k_min -7
_diffrn_reflns_limit_l_max 21
_diffrn_reflns_limit_l_min -20
_diffrn_reflns_number 15129
_diffrn_reflns_theta_full 26.43
_diffrn_reflns_theta_max 26.43
_diffrn_reflns_theta_min 2.43
_exptl_absorpt_coefficient_mu 0.092
_exptl_absorpt_correction_T_max 0.9765
_exptl_absorpt_correction_T_min 0.8493
_exptl_absorpt_correction_type multi-scan
_exptl_absorpt_process_details 'SADABS 2007/2'
_exptl_crystal_colour colourless
_exptl_crystal_density_diffrn 1.325
_exptl_crystal_density_method 'not measured'
_exptl_crystal_description block
_exptl_crystal_F_000 1472
_exptl_crystal_recrystallization_method 'slow diffusion of EtOAc into hexane solution'
_exptl_crystal_size_max 0.41
_exptl_crystal_size_mid 0.29
_exptl_crystal_size_min 0.26
_refine_diff_density_max 0.267
_refine_diff_density_min -0.214
_refine_diff_density_rms 0.039
_refine_ls_extinction_method none
_refine_ls_goodness_of_fit_ref 1.046
_refine_ls_hydrogen_treatment constr
_refine_ls_matrix_type full
_refine_ls_number_parameters 236
_refine_ls_number_reflns 3582
_refine_ls_number_restraints 0
_refine_ls_restrained_S_all 1.046
_refine_ls_R_factor_all 0.0539
_refine_ls_R_factor_gt 0.0426
_refine_ls_shift/su_max 0.000
_refine_ls_shift/su_mean 0.000
_refine_ls_structure_factor_coef Fsqd
_refine_ls_weighting_details 'calc w=1/[\s^2^(Fo^2^)+(0.0414P)^2^+2.5628P] where P=(Fo^2^+2Fc^2^)/3'
_refine_ls_weighting_scheme calc
_refine_ls_wR_factor_gt 0.0982
_refine_ls_wR_factor_ref 0.1036
_reflns_number_gt 2950
_reflns_number_total 3582
_reflns_threshold_expression >2sigma(I)
_cod_data_source_file ol100769p_si_002.cif
_cod_data_source_block hl9006
_cod_original_cell_volume 3502.08(18)
_cod_original_sg_symbol_H-M 'C 2/c'
_cod_database_code 1502991

loop_
_symmetry_equiv_pos_as_xyz
'x, y, z'
'-x, y, -z+1/2'
'x+1/2, y+1/2, z'
'-x+1/2, y+1/2, -z+1/2'
'-x, -y, -z'
'x, -y, z-1/2'
'-x+1/2, -y+1/2, -z'
'x+1/2, -y+1/2, z-1/2'

loop_
_atom_site_label
_atom_site_type_symbol
_atom_site_fract_x
_atom_site_fract_y
_atom_site_fract_z
_atom_site_U_iso_or_equiv
_atom_site_adp_type
_atom_site_occupancy
_atom_site_symmetry_multiplicity
_atom_site_calc_flag
_atom_site_refinement_flags
O1 O 0.03880(3) 1.24734(18) 0.43014(8) 0.0379(3) Uani 1 1 d .
C2 C 0.03759(4) 1.0538(2) 0.43906(10) 0.0273(3) Uani 1 1 d .
O3 O 0.00668(3) 0.93243(18) 0.39815(7) 0.0363(3) Uani 1 1 d .
C4 C 0.01436(4) 0.7070(2) 0.41702(10) 0.0297(4) Uani 1 1 d .
H4A H 0.0187 0.6279 0.3688 0.036 Uiso 1 1 calc R
H4B H -0.0083 0.6402 0.4346 0.036 Uiso 1 1 calc R
C5 C 0.05144(5) 0.7012(3) 0.48535(12) 0.0397(4) Uani 1 1 d .
H5A H 0.0453 0.6562 0.5374 0.048 Uiso 1 1 calc R
H5B H 0.0717 0.6026 0.4724 0.048 Uiso 1 1 calc R
N6 N 0.06456(3) 0.92500(19) 0.48847(7) 0.0234(3) Uani 1 1 d .
C7 C 0.10209(4) 0.9965(2) 0.53264(9) 0.0231(3) Uani 1 1 d .
C8 C 0.12252(4) 0.9165(2) 0.60469(9) 0.0228(3) Uani 1 1 d .
C9 C 0.16252(4) 1.0134(2) 0.62228(9) 0.0238(3) Uani 1 1 d .
C10 C 0.19442(4) 0.9890(3) 0.68934(9) 0.0273(3) Uani 1 1 d .
H10 H 0.1925 0.8960 0.7331 0.033 Uiso 1 1 calc R
C11 C 0.22917(4) 1.1050(3) 0.69037(10) 0.0320(4) Uani 1 1 d .
H11 H 0.2513 1.0900 0.7355 0.038 Uiso 1 1 calc R
C12 C 0.23202(4) 1.2413(3) 0.62705(11) 0.0340(4) Uani 1 1 d .
H12 H 0.2562 1.3169 0.6288 0.041 Uiso 1 1 calc R
C13 C 0.19989(4) 1.2692(3) 0.56078(10) 0.0308(4) Uani 1 1 d .
H13 H 0.2017 1.3646 0.5176 0.037 Uiso 1 1 calc R
C14 C 0.16528(4) 1.1548(2) 0.55914(9) 0.0249(3) Uani 1 1 d .
C15 C 0.12645(4) 1.1547(2) 0.49584(9) 0.0249(3) Uani 1 1 d .
H15 H 0.1141 1.3015 0.4932 0.030 Uiso 1 1 calc R
C16 C 0.13124(5) 1.0897(3) 0.41030(9) 0.0301(4) Uani 1 1 d .
H16A H 0.1046 1.0722 0.3734 0.036 Uiso 1 1 calc R
H16B H 0.1454 1.2061 0.3881 0.036 Uiso 1 1 calc R
C17 C 0.15413(4) 0.8822(3) 0.41324(9) 0.0291(4) Uani 1 1 d .
O18 O 0.14423(3) 0.71075(18) 0.43575(7) 0.0378(3) Uani 1 1 d .
O19 O 0.18805(3) 0.91053(19) 0.38816(8) 0.0391(3) Uani 1 1 d .
C20 C 0.21193(6) 0.7187(3) 0.38939(14) 0.0494(5) Uani 1 1 d .
H20A H 0.2198 0.6630 0.4452 0.074 Uiso 1 1 calc R
H20B H 0.2358 0.7541 0.3699 0.074 Uiso 1 1 calc R
H20C H 0.1964 0.6085 0.3539 0.074 Uiso 1 1 calc R
C81 C 0.10907(4) 0.7585(2) 0.65825(9) 0.0240(3) Uani 1 1 d .
C82 C 0.12928(4) 0.5634(3) 0.67863(10) 0.0303(4) Uani 1 1 d .
H82 H 0.1525 0.5341 0.6594 0.036 Uiso 1 1 calc R
C83 C 0.11583(5) 0.4129(3) 0.72635(10) 0.0367(4) Uani 1 1 d .
H83 H 0.1296 0.2798 0.7390 0.044 Uiso 1 1 calc R
C84 C 0.08232(5) 0.4549(3) 0.75589(10) 0.0380(4) Uani 1 1 d .
H84 H 0.0732 0.3512 0.7889 0.046 Uiso 1 1 calc R
C85 C 0.06234(5) 0.6479(3) 0.73721(10) 0.0349(4) Uani 1 1 d .
H85 H 0.0395 0.6777 0.7579 0.042 Uiso 1 1 calc R
C86 C 0.07540(4) 0.7985(3) 0.68850(10) 0.0291(4) Uani 1 1 d .
H86 H 0.0613 0.9305 0.6755 0.035 Uiso 1 1 calc R

loop_
_atom_site_aniso_label
_atom_site_aniso_U_11
_atom_site_aniso_U_22
_atom_site_aniso_U_33
_atom_site_aniso_U_23
_atom_site_aniso_U_13
_atom_site_aniso_U_12
O1 0.0315(6) 0.0221(6) 0.0544(8) 0.0043(5) -0.0015(5) 0.0030(4)
C2 0.0230(7) 0.0244(8) 0.0333(9) 0.0001(7) 0.0040(6) 0.0012(6)
O3 0.0268(5) 0.0267(6) 0.0471(7) 0.0026(5) -0.0084(5) -0.0008(4)
C4 0.0285(7) 0.0225(8) 0.0356(9) -0.0010(7) 0.0021(7) -0.0020(6)
C5 0.0401(9) 0.0226(9) 0.0464(11) 0.0060(8) -0.0108(8) -0.0071(7)
N6 0.0224(6) 0.0196(6) 0.0264(7) 0.0006(5) 0.0019(5) -0.0006(5)
C7 0.0223(7) 0.0203(7) 0.0267(8) -0.0037(6) 0.0054(6) 0.0006(5)
C8 0.0231(7) 0.0216(7) 0.0242(8) -0.0030(6) 0.0065(6) 0.0016(6)
C9 0.0240(7) 0.0219(8) 0.0261(8) -0.0043(6) 0.0070(6) 0.0016(6)
C10 0.0274(7) 0.0280(8) 0.0255(8) -0.0023(7) 0.0040(6) 0.0012(6)
C11 0.0249(7) 0.0345(9) 0.0336(9) -0.0060(7) 0.0007(6) -0.0001(6)
C12 0.0244(7) 0.0327(9) 0.0443(10) -0.0066(8) 0.0066(7) -0.0065(6)
C13 0.0299(8) 0.0269(8) 0.0361(9) 0.0010(7) 0.0090(7) -0.0038(6)
C14 0.0259(7) 0.0210(7) 0.0279(8) -0.0035(6) 0.0064(6) 0.0013(6)
C15 0.0243(7) 0.0212(7) 0.0281(8) 0.0015(6) 0.0039(6) 0.0006(6)
C16 0.0310(8) 0.0342(9) 0.0241(8) 0.0066(7) 0.0040(6) -0.0007(6)
C17 0.0333(8) 0.0337(9) 0.0200(8) -0.0012(7) 0.0056(6) -0.0041(7)
O18 0.0456(7) 0.0295(7) 0.0419(7) -0.0020(5) 0.0177(6) -0.0050(5)
O19 0.0405(6) 0.0382(7) 0.0443(7) 0.0079(6) 0.0213(5) 0.0040(5)
C20 0.0477(11) 0.0448(12) 0.0630(13) 0.0110(10) 0.0279(10) 0.0114(9)
C81 0.0229(7) 0.0264(8) 0.0209(7) -0.0028(6) 0.0015(6) -0.0017(6)
C82 0.0315(8) 0.0319(9) 0.0289(8) 0.0014(7) 0.0101(6) 0.0037(7)
C83 0.0458(9) 0.0312(9) 0.0340(10) 0.0068(7) 0.0112(8) 0.0053(7)
C84 0.0432(9) 0.0410(10) 0.0312(9) 0.0091(8) 0.0113(7) -0.0064(8)
C85 0.0259(8) 0.0472(10) 0.0333(9) 0.0015(8) 0.0104(7) -0.0036(7)
C86 0.0239(7) 0.0326(9) 0.0300(9) 0.0005(7) 0.0042(6) 0.0028(6)

loop_
_atom_type_symbol
_atom_type_description
_atom_type_scat_dispersion_real
_atom_type_scat_dispersion_imag
_atom_type_scat_source
C C 0.0033 0.0016 'International Tables Vol C Tables 4.2.6.8 and 6.1.1.4'
H H 0.0000 0.0000 'International Tables Vol C Tables 4.2.6.8 and 6.1.1.4'
N N 0.0061 0.0033 'International Tables Vol C Tables 4.2.6.8 and 6.1.1.4'
O O 0.0106 0.0060 'International Tables Vol C Tables 4.2.6.8 and 6.1.1.4'

loop_
_geom_angle_atom_site_label_1
_geom_angle_atom_site_label_2
_geom_angle_atom_site_label_3
_geom_angle
O1 C2 N6 128.31(14)
O1 C2 O3 122.06(14)
N6 C2 O3 109.63(13)
C2 O3 C4 109.89(11)
O3 C4 C5 105.73(12)
O3 C4 H4A 110.6
C5 C4 H4A 110.6
O3 C4 H4B 110.6
C5 C4 H4B 110.6
H4A C4 H4B 108.7
N6 C5 C4 101.96(12)
N6 C5 H5A 111.4
C4 C5 H5A 111.4
N6 C5 H5B 111.4
C4 C5 H5B 111.4
H5A C5 H5B 109.2
C2 N6 C7 123.94(12)
C2 N6 C5 111.90(12)
C7 N6 C5 123.99(12)
C8 C7 N6 125.93(14)
C8 C7 C15 112.42(12)
N6 C7 C15 121.11(13)
C7 C8 C9 107.66(13)
C7 C8 C81 128.33(13)
C9 C8 C81 124.01(12)
C10 C9 C14 120.41(13)
C10 C9 C8 130.48(14)
C14 C9 C8 109.07(12)
C9 C10 C11 118.14(15)
C9 C10 H10 120.9
C11 C10 H10 120.9
C12 C11 C10 121.23(14)
C12 C11 H11 119.4
C10 C11 H11 119.4
C11 C12 C13 120.68(14)
C11 C12 H12 119.7
C13 C12 H12 119.7
C14 C13 C12 118.54(15)
C14 C13 H13 120.7
C12 C13 H13 120.7
C13 C14 C9 120.98(14)
C13 C14 C15 129.56(14)
C9 C14 C15 109.47(12)
C14 C15 C7 101.38(12)
C14 C15 C16 113.08(12)
C7 C15 C16 113.84(12)
C14 C15 H15 109.4
C7 C15 H15 109.4
C16 C15 H15 109.4
C17 C16 C15 111.15(12)
C17 C16 H16A 109.4
C15 C16 H16A 109.4
C17 C16 H16B 109.4
C15 C16 H16B 109.4
H16A C16 H16B 108.0
O18 C17 O19 123.09(15)
O18 C17 C16 125.34(14)
O19 C17 C16 111.56(13)
C17 O19 C20 115.10(13)
O19 C20 H20A 109.5
O19 C20 H20B 109.5
H20A C20 H20B 109.5
O19 C20 H20C 109.5
H20A C20 H20C 109.5
H20B C20 H20C 109.5
C86 C81 C82 118.34(14)
C86 C81 C8 120.80(13)
C82 C81 C8 120.85(13)
C83 C82 C81 120.69(15)
C83 C82 H82 119.7
C81 C82 H82 119.7
C82 C83 C84 120.28(16)
C82 C83 H83 119.9
C84 C83 H83 119.9
C85 C84 C83 119.72(16)
C85 C84 H84 120.1
C83 C84 H84 120.1
C84 C85 C86 120.28(15)
C84 C85 H85 119.9
C86 C85 H85 119.9
C85 C86 C81 120.66(15)
C85 C86 H86 119.7
C81 C86 H86 119.7

loop_
_geom_bond_atom_site_label_1
_geom_bond_atom_site_label_2
_geom_bond_distance
O1 C2 1.2086(18)
C2 N6 1.3556(18)
C2 O3 1.3557(17)
O3 C4 1.4413(18)
C4 C5 1.512(2)
C4 H4A 0.9900
C4 H4B 0.9900
C5 N6 1.4535(19)
C5 H5A 0.9900
C5 H5B 0.9900
N6 C7 1.4087(18)
C7 C8 1.350(2)
C7 C15 1.513(2)
C8 C9 1.4718(19)
C8 C81 1.476(2)
C9 C10 1.393(2)
C9 C14 1.397(2)
C10 C11 1.395(2)
C10 H10 0.9500
C11 C12 1.381(2)
C11 H11 0.9500
C12 C13 1.392(2)
C12 H12 0.9500
C13 C14 1.384(2)
C13 H13 0.9500
C14 C15 1.509(2)
C15 C16 1.542(2)
C15 H15 1.0000
C16 C17 1.502(2)
C16 H16A 0.9900
C16 H16B 0.9900
C17 O18 1.2019(19)
C17 O19 1.3449(19)
O19 C20 1.442(2)
C20 H20A 0.9800
C20 H20B 0.9800
C20 H20C 0.9800
C81 C86 1.395(2)
C81 C82 1.397(2)
C82 C83 1.379(2)
C82 H82 0.9500
C83 C84 1.385(2)
C83 H83 0.9500
C84 C85 1.378(2)
C84 H84 0.9500
C85 C86 1.384(2)
C85 H85 0.9500
C86 H86 0.9500
